data_4306420
loop_
_publ_author_name
'Mariappan Kadarkaraisamy'
'Gerald Caple'
'Andrea R. Gorden'
'Marie A. Squire'
'Andrew G. Sykes'

_publ_contact_author_address 'University of South Dakota'
_publ_contact_author_email asykes@usd.edu
_publ_contact_author_name 'Andrew G. Sykes'
_publ_section_title
;
Large Amplitude, Proton- and Cation-Activated Latch-Type Mechanical
Switches: O-Protonated Amides Stabilized by Intramolecular, Low-Barrier
Hydrogen Bonds within Macrocycles
;
_journal_name_full 'Inorganic Chemistry'
_journal_page_first 11644
_journal_page_last 11655
_journal_paper_doi 10.1021/ic801238a
_journal_volume 47
_journal_year 2008
_chemical_formula_moiety 'C30 H34 N O7, Cl O4'
_chemical_formula_sum 'C30 H34 Cl N O11'
_chemical_formula_weight 620.03
_chemical_name_common '[AQ-NHC(OH)norbornene](ClO4)'
_chemical_name_systematic
;
 ?
;
_space_group_IT_number 14
_symmetry_cell_setting monoclinic
_symmetry_space_group_name_Hall '-P 2ybc'
_symmetry_space_group_name_H-M 'P 1 21/c 1'
_atom_sites_solution_hydrogens geom
_atom_sites_solution_primary direct
_atom_sites_solution_secondary difmap
_audit_creation_method SHELXL-97
_cell_angle_alpha 90.00
_cell_angle_beta 109.543(2)
_cell_angle_gamma 90.00
_cell_formula_units_Z 4
_cell_length_a 10.1692(13)
_cell_length_b 23.382(3)
_cell_length_c 12.6558(16)
_cell_measurement_reflns_used 9981
_cell_measurement_temperature 100(2)
_cell_measurement_theta_max 25.48
_cell_measurement_theta_min 2.30
_cell_volume 2835.9(6)
_computing_cell_refinement 'Bruker SAINT (Bruker, 2006)'
_computing_data_collection 'Bruker APEXII (Bruker, 2006)'
_computing_data_reduction 'Bruker SAINT (Bruker, 2006)'
_computing_molecular_graphics 'Ortep-3(Farrugia, 1997)'
_computing_publication_material 'WinGX (Farrugia, 1999)'
_computing_structure_refinement 'SHELXL-97 (Sheldrick, 1997a)'
_computing_structure_solution SIR92
_diffrn_ambient_temperature 100(2)
_diffrn_measured_fraction_theta_full 0.999
_diffrn_measured_fraction_theta_max 0.999
_diffrn_measurement_device_type 'CCD area detector'
_diffrn_measurement_method 'phi and omega scans'
_diffrn_radiation_monochromator graphite
_diffrn_radiation_source 'fine-focus sealed tube'
_diffrn_radiation_type MoK\a
_diffrn_radiation_wavelength 0.71073
_diffrn_reflns_av_R_equivalents 0.0608
_diffrn_reflns_av_sigmaI/netI 0.0489
_diffrn_reflns_limit_h_max 12
_diffrn_reflns_limit_h_min -12
_diffrn_reflns_limit_k_max 28
_diffrn_reflns_limit_k_min -28
_diffrn_reflns_limit_l_max 15
_diffrn_reflns_limit_l_min -15
_diffrn_reflns_number 27247
_diffrn_reflns_theta_full 25.00
_diffrn_reflns_theta_max 25.00
_diffrn_reflns_theta_min 1.92
_diffrn_standards_decay_% 0
_diffrn_standards_interval_count 0
_diffrn_standards_interval_time 0
_diffrn_standards_number 0
_exptl_absorpt_coefficient_mu 0.200
_exptl_absorpt_correction_T_max 0.9648
_exptl_absorpt_correction_T_min 0.8402
_exptl_absorpt_correction_type multi-scan
_exptl_absorpt_process_details SADABS
_exptl_crystal_colour colorless
_exptl_crystal_density_diffrn 1.452
_exptl_crystal_density_method 'not measured'
_exptl_crystal_description needle
_exptl_crystal_F_000 1304
_exptl_crystal_size_max 0.90
_exptl_crystal_size_mid 0.27
_exptl_crystal_size_min 0.18
_refine_diff_density_max 0.859
_refine_diff_density_min -0.394
_refine_diff_density_rms 0.060
_refine_ls_extinction_method none
_refine_ls_goodness_of_fit_ref 1.036
_refine_ls_hydrogen_treatment mixed
_refine_ls_matrix_type full
_refine_ls_number_parameters 451
_refine_ls_number_reflns 4980
_refine_ls_number_restraints 1
_refine_ls_restrained_S_all 1.036
_refine_ls_R_factor_all 0.0823
_refine_ls_R_factor_gt 0.0526
_refine_ls_shift/su_max 0.005
_refine_ls_shift/su_mean 0.000
_refine_ls_structure_factor_coef Fsqd
_refine_ls_weighting_details 'calc w=1/[\s^2^(Fo^2^)+(0.0306P)^2^+5.6554P] where P=(Fo^2^+2Fc^2^)/3'
_refine_ls_weighting_scheme calc
_refine_ls_wR_factor_gt 0.1082
_refine_ls_wR_factor_ref 0.1219
_reflns_number_gt 3588
_reflns_number_total 4980
_reflns_threshold_expression >2sigma(I)
_cod_data_source_file ic801238a_si_003_11.cif
_cod_data_source_block 08063
_cod_depositor_comments
;
The following automatic conversions were performed:
'_symmetry_cell_setting' value 'Monoclinic' changed to 'monoclinic'
according to '/home/saulius/struct/CIF-dictionaries/cif_core.dic'
dictionary named 'cif_core.dic' version 2.4.1 from 2010-06-29.

Automatic conversion script
Id: cif_fix_enum 1527 2010-12-29 10:47:43Z saulius 
;
_cod_original_sg_symbol_H-M 'P 21/c'
_cod_database_code 4306420

loop_
_symmetry_equiv_pos_as_xyz
'x, y, z'
'-x, y+1/2, -z+1/2'
'-x, -y, -z'
'x, -y-1/2, z-1/2'

loop_
_atom_site_label
_atom_site_type_symbol
_atom_site_fract_x
_atom_site_fract_y
_atom_site_fract_z
_atom_site_U_iso_or_equiv
_atom_site_adp_type
_atom_site_occupancy
_atom_site_symmetry_multiplicity
_atom_site_calc_flag
_atom_site_refinement_flags
_atom_site_disorder_assembly
_atom_site_disorder_group
Cl1 Cl -0.17529(8) 0.11855(3) 0.54165(6) 0.02483(19) Uani 1 1 d . . .
O2 O 0.4651(2) 0.09956(9) 1.14366(16) 0.0224(5) Uani 1 1 d . . .
O7 O 0.4344(2) 0.12389(9) 0.91498(17) 0.0224(5) Uani 1 1 d . . .
O1 O 0.0391(2) -0.08426(9) 1.05897(18) 0.0254(5) Uani 1 1 d . . .
O3 O 0.5987(2) 0.20182(9) 1.09636(17) 0.0244(5) Uani 1 1 d . . .
O5 O 0.3898(2) 0.13559(9) 0.67247(17) 0.0251(5) Uani 1 1 d . . .
O6 O 0.2897(2) 0.03522(9) 0.75896(16) 0.0241(5) Uani 1 1 d . . .
O4 O 0.5937(2) 0.19590(9) 0.86267(17) 0.0279(5) Uani 1 1 d . . .
O9 O -0.1582(3) 0.15745(11) 0.46038(19) 0.0430(7) Uani 1 1 d . . .
N1 N 0.2374(3) 0.09425(10) 0.9351(2) 0.0170(5) Uani 1 1 d . . .
O10 O -0.3095(3) 0.09192(14) 0.4963(2) 0.0623(9) Uani 1 1 d . . .
O11 O -0.1680(3) 0.14728(11) 0.6425(2) 0.0487(7) Uani 1 1 d . . .
O8 O -0.0739(3) 0.07437(14) 0.5665(2) 0.0708(10) Uani 1 1 d . . .
C14 C 0.2955(3) 0.02790(12) 1.0935(2) 0.0178(6) Uani 1 1 d . . .
C5 C 0.2115(3) -0.01264(12) 1.1216(2) 0.0185(6) Uani 1 1 d . . .
C13 C 0.2918(3) 0.03640(12) 0.9735(2) 0.0178(6) Uani 1 1 d . . .
H13 H 0.3895 0.0338 0.9723 0.021 Uiso 1 1 calc R . .
C7 C 0.1179(3) -0.04611(12) 0.9184(3) 0.0199(7) Uani 1 1 d . . .
C3 C 0.3010(3) 0.01662(13) 1.3141(3) 0.0235(7) Uani 1 1 d . . .
H3 H 0.3025 0.0130 1.3892 0.028 Uiso 1 1 calc R . .
C1 C 0.3837(3) 0.06228(12) 1.1781(2) 0.0187(6) Uani 1 1 d . . .
C10 C 0.1119(3) -0.03865(13) 0.6975(3) 0.0235(7) Uani 1 1 d . . .
H10 H 0.1084 -0.0359 0.6217 0.028 Uiso 1 1 calc R . .
C16 C 0.6656(3) 0.15825(13) 1.1745(2) 0.0225(7) Uani 1 1 d . . .
H16A H 0.7474 0.1745 1.2337 0.027 Uiso 1 1 calc R . .
H16B H 0.6991 0.1277 1.1357 0.027 Uiso 1 1 calc R . .
C11 C 0.2003(3) -0.00339(12) 0.7786(2) 0.0206(7) Uani 1 1 d . . .
C15 C 0.5656(3) 0.13349(13) 1.2268(2) 0.0240(7) Uani 1 1 d . . .
H15A H 0.6166 0.1095 1.2920 0.029 Uiso 1 1 calc R . .
H15B H 0.5180 0.1646 1.2530 0.029 Uiso 1 1 calc R . .
C12 C 0.2029(3) -0.00604(12) 0.8898(2) 0.0186(6) Uani 1 1 d . . .
C22 C 0.2919(3) 0.04128(14) 0.6461(2) 0.0267(7) Uani 1 1 d . . .
H22A H 0.2047 0.0596 0.5978 0.032 Uiso 1 1 calc R . .
H22B H 0.3003 0.0033 0.6143 0.032 Uiso 1 1 calc R . .
C23 C 0.3055(3) 0.13420(12) 0.9038(2) 0.0197(7) Uani 1 1 d . B .
C9 C 0.0283(3) -0.07807(13) 0.7276(3) 0.0267(7) Uani 1 1 d . . .
H9 H -0.0315 -0.1024 0.6721 0.032 Uiso 1 1 calc R . .
C20 C 0.4982(3) 0.17309(14) 0.6665(3) 0.0297(8) Uani 1 1 d . . .
H20A H 0.4607 0.2125 0.6535 0.036 Uiso 1 1 calc R . .
H20B H 0.5251 0.1621 0.6010 0.036 Uiso 1 1 calc R . .
C21 C 0.4150(3) 0.07771(13) 0.6517(3) 0.0281(7) Uani 1 1 d . . .
H21A H 0.4984 0.0637 0.7123 0.034 Uiso 1 1 calc R . .
H21B H 0.4338 0.0750 0.5800 0.034 Uiso 1 1 calc R . .
C8 C 0.0309(3) -0.08227(13) 0.8364(3) 0.0240(7) Uani 1 1 d . . .
H8 H -0.0261 -0.1096 0.8560 0.029 Uiso 1 1 calc R . .
C4 C 0.2155(3) -0.01815(12) 1.2328(2) 0.0211(7) Uani 1 1 d . . .
H4 H 0.1591 -0.0459 1.2519 0.025 Uiso 1 1 calc R . .
C2 C 0.3858(3) 0.05720(13) 1.2880(2) 0.0217(7) Uani 1 1 d . . .
H2 H 0.4446 0.0812 1.3450 0.026 Uiso 1 1 calc R . .
C19 C 0.6265(3) 0.17311(14) 0.7688(3) 0.0286(8) Uani 1 1 d . . .
H19A H 0.6624 0.1336 0.7858 0.034 Uiso 1 1 calc R . .
H19B H 0.7000 0.1967 0.7550 0.034 Uiso 1 1 calc R . .
C17 C 0.6898(4) 0.23137(15) 1.0510(3) 0.0346(8) Uani 1 1 d . . .
H17A H 0.7789 0.2387 1.1122 0.042 Uiso 1 1 calc R . .
H17B H 0.6478 0.2689 1.0226 0.042 Uiso 1 1 calc R . .
C6 C 0.1171(3) -0.04995(12) 1.0353(3) 0.0201(7) Uani 1 1 d . . .
C18 C 0.7204(3) 0.20137(16) 0.9600(3) 0.0351(8) Uani 1 1 d . . .
H18A H 0.7917 0.2229 0.9389 0.042 Uiso 1 1 calc R . .
H18B H 0.7584 0.1629 0.9859 0.042 Uiso 1 1 calc R . .
C24 C 0.2385(4) 0.18934(14) 0.8545(3) 0.0320(8) Uani 1 1 d . . .
H24 H 0.2220 0.1853 0.7724 0.038 Uiso 1 1 calc R A 1
C26 C 0.1935(14) 0.2849(9) 0.9079(13) 0.017(3) Uani 0.504(9) 1 d P B 1
H26 H 0.2117 0.3270 0.9077 0.020 Uiso 0.504(9) 1 calc PR B 1
C29 C 0.113(3) 0.2141(17) 0.9834(18) 0.051(8) Uani 0.504(9) 1 d PD B 1
H29 H 0.0896 0.1891 1.0336 0.061 Uiso 0.504(9) 1 calc PR B 1
C28 C 0.1744(9) 0.2604(4) 1.0144(7) 0.042(3) Uani 0.504(9) 1 d P B 1
H28 H 0.2030 0.2767 1.0872 0.050 Uiso 0.504(9) 1 calc PR B 1
C25 C 0.3028(8) 0.2446(3) 0.8829(9) 0.036(2) Uani 0.504(9) 1 d P B 1
H25A H 0.3291 0.2598 0.8198 0.043 Uiso 0.504(9) 1 calc PR B 1
H25B H 0.3880 0.2416 0.9497 0.043 Uiso 0.504(9) 1 calc PR B 1
C30 C 0.0604(10) 0.2633(5) 0.8209(11) 0.055(3) Uani 0.504(9) 1 d P B 1
H30A H 0.0614 0.2672 0.7433 0.066 Uiso 0.504(9) 1 calc PR B 1
H30B H -0.0244 0.2814 0.8278 0.066 Uiso 0.504(9) 1 calc PR B 1
C27 C 0.0788(10) 0.2006(4) 0.8625(9) 0.034(3) Uani 0.504(9) 1 d PD B 1
H27 H 0.0030 0.1724 0.8268 0.041 Uiso 0.504(9) 1 calc PR B 1
C26' C 0.190(2) 0.2852(10) 0.890(2) 0.073(8) Uani 0.496(9) 1 d P B 2
H26A H 0.1957 0.3202 0.9353 0.088 Uiso 0.496(9) 1 calc PR B 2
H26B H 0.1970 0.2947 0.8159 0.088 Uiso 0.496(9) 1 calc PR B 2
C29' C 0.101(3) 0.2228(15) 1.0031(18) 0.038(5) Uani 0.496(9) 1 d P B 2
H29' H 0.0372 0.2128 1.0408 0.046 Uiso 0.496(9) 1 calc PR B 2
C28' C 0.2359(8) 0.2186(3) 1.0425(7) 0.035(2) Uani 0.496(9) 1 d P B 2
H28' H 0.2895 0.2056 1.1153 0.042 Uiso 0.496(9) 1 calc PR B 2
C25' C 0.2932(7) 0.2378(3) 0.9527(7) 0.0256(19) Uani 0.496(9) 1 d P B 2
H25' H 0.3947 0.2475 0.9775 0.031 Uiso 0.496(9) 1 calc PR B 2
C27' C 0.0622(9) 0.2476(4) 0.8821(10) 0.043(3) Uani 0.496(9) 1 d P B 2
H27' H -0.0312 0.2664 0.8509 0.052 Uiso 0.496(9) 1 calc PR B 2
C30' C 0.0918(12) 0.1966(5) 0.8107(10) 0.040(3) Uani 0.496(9) 1 d P B 2
H30C H 0.0430 0.1614 0.8203 0.048 Uiso 0.496(9) 1 calc PR B 2
H30D H 0.0614 0.2065 0.7301 0.048 Uiso 0.496(9) 1 calc PR B 2
H98 H 0.155(4) 0.0996(14) 0.927(3) 0.026(9) Uiso 1 1 d . . .
H99 H 0.475(4) 0.1515(18) 0.894(3) 0.057(13) Uiso 1 1 d . . .

loop_
_atom_site_aniso_label
_atom_site_aniso_U_11
_atom_site_aniso_U_22
_atom_site_aniso_U_33
_atom_site_aniso_U_23
_atom_site_aniso_U_13
_atom_site_aniso_U_12
Cl1 0.0352(4) 0.0247(4) 0.0158(4) 0.0010(3) 0.0102(3) 0.0059(3)
O2 0.0260(11) 0.0259(11) 0.0156(11) -0.0015(9) 0.0073(9) -0.0105(9)
O7 0.0262(12) 0.0259(12) 0.0190(11) -0.0007(9) 0.0128(9) -0.0070(10)
O1 0.0228(11) 0.0222(12) 0.0352(13) 0.0029(10) 0.0149(10) -0.0033(9)
O3 0.0269(12) 0.0256(12) 0.0219(11) 0.0018(9) 0.0098(9) -0.0040(9)
O5 0.0282(12) 0.0253(12) 0.0252(12) 0.0023(9) 0.0134(10) 0.0001(9)
O6 0.0335(12) 0.0269(12) 0.0155(11) -0.0051(9) 0.0130(9) -0.0069(10)
O4 0.0312(12) 0.0343(13) 0.0251(12) -0.0047(10) 0.0185(10) -0.0078(10)
O9 0.0608(17) 0.0436(15) 0.0279(13) 0.0075(11) 0.0191(12) -0.0145(13)
N1 0.0200(14) 0.0184(13) 0.0149(13) -0.0008(10) 0.0088(11) -0.0014(11)
O10 0.0603(19) 0.082(2) 0.0354(16) 0.0139(15) 0.0043(14) -0.0361(16)
O11 0.086(2) 0.0385(15) 0.0266(14) -0.0096(11) 0.0261(14) 0.0054(14)
O8 0.092(2) 0.082(2) 0.0430(17) 0.0157(16) 0.0282(17) 0.0631(19)
C14 0.0181(15) 0.0193(16) 0.0177(16) 0.0028(12) 0.0084(12) 0.0037(12)
C5 0.0176(15) 0.0170(15) 0.0226(16) 0.0017(12) 0.0089(13) 0.0032(12)
C13 0.0186(15) 0.0179(15) 0.0194(16) 0.0002(12) 0.0098(13) -0.0002(12)
C7 0.0186(16) 0.0161(15) 0.0259(17) -0.0001(12) 0.0087(13) 0.0042(12)
C3 0.0281(17) 0.0269(17) 0.0197(17) 0.0061(13) 0.0136(14) 0.0045(14)
C1 0.0204(16) 0.0180(15) 0.0196(16) 0.0025(12) 0.0090(13) -0.0005(12)
C10 0.0287(17) 0.0231(17) 0.0191(16) -0.0040(13) 0.0084(14) 0.0034(13)
C16 0.0225(16) 0.0246(17) 0.0192(16) 0.0006(13) 0.0054(13) -0.0039(13)
C11 0.0228(16) 0.0175(15) 0.0234(17) -0.0027(13) 0.0101(13) 0.0015(13)
C15 0.0274(17) 0.0287(18) 0.0142(15) -0.0035(13) 0.0046(13) -0.0082(14)
C12 0.0189(15) 0.0157(15) 0.0224(16) -0.0012(12) 0.0086(13) 0.0039(12)
C22 0.0375(19) 0.0290(18) 0.0163(16) -0.0026(13) 0.0124(14) -0.0016(15)
C23 0.0277(17) 0.0221(16) 0.0106(14) -0.0039(12) 0.0081(13) -0.0055(13)
C9 0.0222(17) 0.0221(17) 0.0326(19) -0.0088(14) 0.0051(14) 0.0000(13)
C20 0.0348(19) 0.0344(19) 0.0232(18) 0.0041(14) 0.0141(15) -0.0074(15)
C21 0.039(2) 0.0298(18) 0.0225(17) -0.0024(14) 0.0194(15) 0.0023(15)
C8 0.0199(16) 0.0202(16) 0.0323(19) -0.0035(14) 0.0094(14) -0.0004(13)
C4 0.0234(16) 0.0201(16) 0.0252(17) 0.0071(13) 0.0150(14) 0.0040(13)
C2 0.0239(17) 0.0255(16) 0.0151(16) 0.0007(13) 0.0057(13) -0.0009(13)
C19 0.0328(19) 0.0335(19) 0.0269(18) -0.0020(14) 0.0197(16) -0.0040(15)
C17 0.033(2) 0.041(2) 0.033(2) 0.0034(16) 0.0139(16) -0.0124(16)
C6 0.0178(16) 0.0146(15) 0.0299(18) 0.0036(13) 0.0107(14) 0.0066(12)
C18 0.0276(19) 0.039(2) 0.041(2) -0.0026(17) 0.0146(16) -0.0055(15)
C24 0.048(2) 0.0259(18) 0.0266(18) 0.0015(15) 0.0181(16) -0.0002(16)
C26 0.007(5) 0.024(8) 0.015(4) 0.006(4) -0.002(3) 0.003(5)
C29 0.050(13) 0.058(9) 0.047(11) -0.019(8) 0.021(8) -0.010(8)
C28 0.045(5) 0.038(5) 0.048(5) -0.010(4) 0.023(4) 0.006(4)
C25 0.035(4) 0.034(4) 0.043(6) 0.002(4) 0.019(4) -0.001(3)
C30 0.034(5) 0.056(7) 0.066(8) 0.010(6) 0.005(5) 0.015(5)
C27 0.019(4) 0.023(5) 0.057(8) 0.009(6) 0.009(5) -0.003(3)
C26' 0.077(14) 0.016(10) 0.12(2) -0.017(11) 0.032(13) -0.004(8)
C29' 0.027(7) 0.068(16) 0.027(7) 0.011(9) 0.019(6) -0.003(8)
C28' 0.038(5) 0.031(5) 0.039(5) 0.003(3) 0.016(4) 0.010(4)
C25' 0.024(4) 0.026(4) 0.027(5) -0.004(3) 0.008(3) 0.001(3)
C27' 0.024(4) 0.035(6) 0.071(8) 0.008(5) 0.016(5) 0.007(4)
C30' 0.031(5) 0.041(6) 0.045(7) 0.016(6) 0.009(5) -0.005(4)

loop_
_atom_type_symbol
_atom_type_description
_atom_type_scat_dispersion_real
_atom_type_scat_dispersion_imag
_atom_type_scat_source
C C 0.0033 0.0016 'International Tables Vol C Tables 4.2.6.8 and 6.1.1.4'
H H 0.0000 0.0000 'International Tables Vol C Tables 4.2.6.8 and 6.1.1.4'
N N 0.0061 0.0033 'International Tables Vol C Tables 4.2.6.8 and 6.1.1.4'
O O 0.0106 0.0060 'International Tables Vol C Tables 4.2.6.8 and 6.1.1.4'
Cl Cl 0.1484 0.1585 'International Tables Vol C Tables 4.2.6.8 and 6.1.1.4'

loop_
_geom_angle_atom_site_label_1
_geom_angle_atom_site_label_2
_geom_angle_atom_site_label_3
_geom_angle
_geom_angle_site_symmetry_1
_geom_angle_site_symmetry_3
_geom_angle_publ_flag
O8 Cl1 O11 109.25(17) . . ?
O8 Cl1 O9 111.64(18) . . ?
O11 Cl1 O9 111.30(15) . . ?
O8 Cl1 O10 107.2(2) . . ?
O11 Cl1 O10 108.78(18) . . ?
O9 Cl1 O10 108.51(15) . . ?
C1 O2 C15 118.4(2) . . ?
C23 O7 H99 114(3) . . ?
C17 O3 C16 113.8(2) . . ?
C21 O5 C20 112.6(2) . . ?
C11 O6 C22 118.6(2) . . ?
C19 O4 C18 110.2(2) . . ?
C23 N1 C13 125.2(3) . . ?
C23 N1 H98 119(2) . . ?
C13 N1 H98 116(2) . . ?
C1 C14 C5 119.0(3) . . ?
C1 C14 C13 119.1(2) . . ?
C5 C14 C13 122.0(3) . . ?
C14 C5 C4 120.2(3) . . ?
C14 C5 C6 120.9(3) . . ?
C4 C5 C6 118.9(3) . . ?
N1 C13 C12 107.4(2) . . ?
N1 C13 C14 109.2(2) . . ?
C12 C13 C14 115.1(2) . . ?
N1 C13 H13 108.3 . . ?
C12 C13 H13 108.3 . . ?
C14 C13 H13 108.3 . . ?
C8 C7 C12 120.3(3) . . ?
C8 C7 C6 119.3(3) . . ?
C12 C7 C6 120.5(3) . . ?
C4 C3 C2 120.9(3) . . ?
C4 C3 H3 119.5 . . ?
C2 C3 H3 119.5 . . ?
O2 C1 C2 124.4(3) . . ?
O2 C1 C14 115.0(2) . . ?
C2 C1 C14 120.6(3) . . ?
C11 C10 C9 119.7(3) . . ?
C11 C10 H10 120.2 . . ?
C9 C10 H10 120.2 . . ?
O3 C16 C15 110.2(2) . . ?
O3 C16 H16A 109.6 . . ?
C15 C16 H16A 109.6 . . ?
O3 C16 H16B 109.6 . . ?
C15 C16 H16B 109.6 . . ?
H16A C16 H16B 108.1 . . ?
O6 C11 C10 124.5(3) . . ?
O6 C11 C12 115.0(3) . . ?
C10 C11 C12 120.5(3) . . ?
O2 C15 C16 108.1(2) . . ?
O2 C15 H15A 110.1 . . ?
C16 C15 H15A 110.1 . . ?
O2 C15 H15B 110.1 . . ?
C16 C15 H15B 110.1 . . ?
H15A C15 H15B 108.4 . . ?
C11 C12 C7 118.9(3) . . ?
C11 C12 C13 118.8(3) . . ?
C7 C12 C13 122.3(3) . . ?
O6 C22 C21 107.4(2) . . ?
O6 C22 H22A 110.2 . . ?
C21 C22 H22A 110.2 . . ?
O6 C22 H22B 110.2 . . ?
C21 C22 H22B 110.2 . . ?
H22A C22 H22B 108.5 . . ?
O7 C23 N1 117.2(3) . . ?
O7 C23 C24 120.7(3) . . ?
N1 C23 C24 122.1(3) . . ?
C8 C9 C10 121.0(3) . . ?
C8 C9 H9 119.5 . . ?
C10 C9 H9 119.5 . . ?
O5 C20 C19 114.7(3) . . ?
O5 C20 H20A 108.6 . . ?
C19 C20 H20A 108.6 . . ?
O5 C20 H20B 108.6 . . ?
C19 C20 H20B 108.6 . . ?
H20A C20 H20B 107.6 . . ?
O5 C21 C22 110.6(3) . . ?
O5 C21 H21A 109.5 . . ?
C22 C21 H21A 109.5 . . ?
O5 C21 H21B 109.5 . . ?
C22 C21 H21B 109.5 . . ?
H21A C21 H21B 108.1 . . ?
C9 C8 C7 119.7(3) . . ?
C9 C8 H8 120.1 . . ?
C7 C8 H8 120.1 . . ?
C3 C4 C5 119.9(3) . . ?
C3 C4 H4 120.1 . . ?
C5 C4 H4 120.1 . . ?
C1 C2 C3 119.4(3) . . ?
C1 C2 H2 120.3 . . ?
C3 C2 H2 120.3 . . ?
O4 C19 C20 109.7(3) . . ?
O4 C19 H19A 109.7 . . ?
C20 C19 H19A 109.7 . . ?
O4 C19 H19B 109.7 . . ?
C20 C19 H19B 109.7 . . ?
H19A C19 H19B 108.2 . . ?
O3 C17 C18 115.0(3) . . ?
O3 C17 H17A 108.5 . . ?
C18 C17 H17A 108.5 . . ?
O3 C17 H17B 108.5 . . ?
C18 C17 H17B 108.5 . . ?
H17A C17 H17B 107.5 . . ?
O1 C6 C5 121.1(3) . . ?
O1 C6 C7 120.0(3) . . ?
C5 C6 C7 118.9(3) . . ?
O4 C18 C17 110.2(3) . . ?
O4 C18 H18A 109.6 . . ?
C17 C18 H18A 109.6 . . ?
O4 C18 H18B 109.6 . . ?
C17 C18 H18B 109.6 . . ?
H18A C18 H18B 108.1 . . ?
C30' C24 C25 108.7(6) . . ?
C30' C24 C23 122.8(5) . . ?
C25 C24 C23 124.4(4) . . ?
C30' C24 C25' 105.1(6) . . ?
C23 C24 C25' 106.8(3) . . ?
C25 C24 C27 102.2(5) . . ?
C23 C24 C27 115.2(4) . . ?
C25' C24 C27 86.3(5) . . ?
C30' C24 H24 79.4 . . ?
C25 C24 H24 104.3 . . ?
C23 C24 H24 104.3 . . ?
C25' C24 H24 138.6 . . ?
C27 C24 H24 104.3 . . ?
C30 C26 C28 99.6(11) . . ?
C30 C26 C25 100.0(12) . . ?
C28 C26 C25 104.9(11) . . ?
C30 C26 H26 116.6 . . ?
C28 C26 H26 116.6 . . ?
C25 C26 H26 116.6 . . ?
C28 C29 C27 115(3) . . ?
C28 C29 H29 122.3 . . ?
C27 C29 H29 122.3 . . ?
C29 C28 C26 104.3(15) . . ?
C29 C28 H28 127.9 . . ?
C26 C28 H28 127.9 . . ?
C24 C25 C26 107.3(8) . . ?
C24 C25 H25A 110.3 . . ?
C26 C25 H25A 110.3 . . ?
C24 C25 H25B 110.3 . . ?
C26 C25 H25B 110.3 . . ?
H25A C25 H25B 108.5 . . ?
C26 C30 C27 95.3(10) . . ?
C26 C30 H30A 112.7 . . ?
C27 C30 H30A 112.7 . . ?
C26 C30 H30B 112.7 . . ?
C27 C30 H30B 112.7 . . ?
H30A C30 H30B 110.2 . . ?
C29 C27 C30 96.3(18) . . ?
C29 C27 C24 101.4(13) . . ?
C30 C27 C24 97.9(7) . . ?
C29 C27 H27 118.9 . . ?
C30 C27 H27 118.9 . . ?
C24 C27 H27 118.9 . . ?
C27' C26' C25' 92.2(15) . . ?
C27' C26' H26A 113.3 . . ?
C25' C26' H26A 113.3 . . ?
C27' C26' H26B 113.3 . . ?
C25' C26' H26B 113.3 . . ?
H26A C26' H26B 110.6 . . ?
C28' C29' C27' 106.8(19) . . ?
C28' C29' H29' 126.6 . . ?
C27' C29' H29' 126.6 . . ?
C29' C28' C25' 108.3(12) . . ?
C29' C28' H28' 125.8 . . ?
C25' C28' H28' 125.8 . . ?
C28' C25' C26' 103.4(12) . . ?
C28' C25' C24 104.3(5) . . ?
C26' C25' C24 96.0(11) . . ?
C28' C25' H25' 116.7 . . ?
C26' C25' H25' 116.7 . . ?
C24 C25' H25' 116.7 . . ?
C26' C27' C29' 102.7(17) . . ?
C26' C27' C30' 98.5(12) . . ?
C29' C27' C30' 104.3(14) . . ?
C26' C27' H27' 116.3 . . ?
C29' C27' H27' 116.3 . . ?
C30' C27' H27' 116.3 . . ?
C24 C30' C27' 104.1(9) . . ?
C24 C30' H30C 110.9 . . ?
C27' C30' H30C 110.9 . . ?
C24 C30' H30D 110.9 . . ?
C27' C30' H30D 110.9 . . ?
H30C C30' H30D 109.0 . . ?

loop_
_geom_bond_atom_site_label_1
_geom_bond_atom_site_label_2
_geom_bond_distance
_geom_bond_site_symmetry_2
_geom_bond_publ_flag
Cl1 O8 1.419(3) . ?
Cl1 O11 1.422(2) . ?
Cl1 O9 1.427(2) . ?
Cl1 O10 1.434(3) . ?
O2 C1 1.370(3) . ?
O2 C15 1.436(3) . ?
O7 C23 1.293(4) . ?
O7 H99 0.86(4) . ?
O1 C6 1.233(3) . ?
O3 C17 1.421(4) . ?
O3 C16 1.424(3) . ?
O5 C21 1.418(4) . ?
O5 C20 1.430(4) . ?
O6 C11 1.362(3) . ?
O6 C22 1.443(3) . ?
O4 C19 1.439(4) . ?
O4 C18 1.461(4) . ?
N1 C23 1.301(4) . ?
N1 C13 1.481(4) . ?
N1 H98 0.82(3) . ?
C14 C1 1.398(4) . ?
C14 C5 1.400(4) . ?
C14 C13 1.519(4) . ?
C5 C4 1.400(4) . ?
C5 C6 1.475(4) . ?
C13 C12 1.511(4) . ?
C13 H13 1.0000 . ?
C7 C8 1.400(4) . ?
C7 C12 1.402(4) . ?
C7 C6 1.485(4) . ?
C3 C4 1.370(4) . ?
C3 C2 1.394(4) . ?
C3 H3 0.9500 . ?
C1 C2 1.389(4) . ?
C10 C11 1.387(4) . ?
C10 C9 1.391(4) . ?
C10 H10 0.9500 . ?
C16 C15 1.503(4) . ?
C16 H16A 0.9900 . ?
C16 H16B 0.9900 . ?
C11 C12 1.400(4) . ?
C15 H15A 0.9900 . ?
C15 H15B 0.9900 . ?
C22 C21 1.496(4) . ?
C22 H22A 0.9900 . ?
C22 H22B 0.9900 . ?
C23 C24 1.494(4) . ?
C9 C8 1.372(4) . ?
C9 H9 0.9500 . ?
C20 C19 1.500(5) . ?
C20 H20A 0.9900 . ?
C20 H20B 0.9900 . ?
C21 H21A 0.9900 . ?
C21 H21B 0.9900 . ?
C8 H8 0.9500 . ?
C4 H4 0.9500 . ?
C2 H2 0.9500 . ?
C19 H19A 0.9900 . ?
C19 H19B 0.9900 . ?
C17 C18 1.468(5) . ?
C17 H17A 0.9900 . ?
C17 H17B 0.9900 . ?
C18 H18A 0.9900 . ?
C18 H18B 0.9900 . ?
C24 C30' 1.416(12) . ?
C24 C25 1.437(8) . ?
C24 C25' 1.635(8) . ?
C24 C27 1.680(11) . ?
C24 H24 1.0000 . ?
C26 C30 1.518(19) . ?
C26 C28 1.536(19) . ?
C26 C25 1.568(19) . ?
C26 H26 1.0000 . ?
C29 C28 1.25(4) . ?
C29 C27 1.485(18) . ?
C29 H29 0.9500 . ?
C28 H28 0.9500 . ?
C25 H25A 0.9900 . ?
C25 H25B 0.9900 . ?
C30 C27 1.546(16) . ?
C30 H30A 0.9900 . ?
C30 H30B 0.9900 . ?
C27 H27 1.0000 . ?
C26' C27' 1.54(3) . ?
C26' C25' 1.55(2) . ?
C26' H26A 0.9900 . ?
C26' H26B 0.9900 . ?
C29' C28' 1.30(3) . ?
C29' C27' 1.56(3) . ?
C29' H29' 0.9500 . ?
C28' C25' 1.507(11) . ?
C28' H28' 0.9500 . ?
C25' H25' 1.0000 . ?
C27' C30' 1.585(17) . ?
C27' H27' 1.0000 . ?
C30' H30C 0.9900 . ?
C30' H30D 0.9900 . ?
